data_4023474
loop_
_publ_author_name
'Leonid G. Voskressensky'
'Ilya V. Vorobiev'
'Tatyana N. Borisova'
'Alexey V. Varlamov'

_publ_section_title
;
 Synthesis and Reactivity of a Novel Class of Long-Lived Ammonium
 Ylides: Derivatives of Benzo[b]pyrrolo[2,1-f][1.6]naphthyridine
;
_journal_name_full 'Journal of Organic Chemistry'
_journal_page_first 4596
_journal_page_last 4601
_journal_paper_doi 10.1021/jo8003698
_journal_volume 73
_journal_year 2008
_chemical_formula_sum 'C17 H15 N3 O2'
_chemical_formula_weight 293.32
_chemical_name_systematic
; 
 ? 
;
_space_group_IT_number 14
_symmetry_cell_setting monoclinic
_symmetry_space_group_name_Hall '-P 2yn'
_symmetry_space_group_name_H-M 'P 1 21/n 1'
_atom_sites_solution_hydrogens geom
_atom_sites_solution_primary direct
_atom_sites_solution_secondary difmap
_audit_creation_method SHELXL-97
_cell_angle_alpha 90.00
_cell_angle_beta 101.39(3)
_cell_angle_gamma 90.00
_cell_formula_units_Z 4
_cell_length_a 7.3390(15)
_cell_length_b 13.311(3)
_cell_length_c 14.787(3)
_cell_measurement_reflns_used 25
_cell_measurement_temperature 293(2)
_cell_measurement_theta_max 14.9
_cell_measurement_theta_min 14.1
_cell_volume 1416.1(5)
_computing_structure_refinement 'SHELXL-97 (Sheldrick, 1997)'
_computing_structure_solution 'SHELXS-97 (Sheldrick, 1990)'
_diffrn_ambient_temperature 293(2)
_diffrn_measured_fraction_theta_full 1.000
_diffrn_measured_fraction_theta_max 1.000
_diffrn_measurement_method /w
_diffrn_radiation_monochromator graphite
_diffrn_radiation_source 'fine-focus sealed tube'
_diffrn_radiation_type MoK\a
_diffrn_radiation_wavelength 0.71073
_diffrn_reflns_av_R_equivalents 0.0412
_diffrn_reflns_av_sigmaI/netI 0.0691
_diffrn_reflns_limit_h_max 9
_diffrn_reflns_limit_h_min -3
_diffrn_reflns_limit_k_max 16
_diffrn_reflns_limit_k_min -5
_diffrn_reflns_limit_l_max 18
_diffrn_reflns_limit_l_min -18
_diffrn_reflns_number 3346
_diffrn_reflns_theta_full 26.98
_diffrn_reflns_theta_max 26.98
_diffrn_reflns_theta_min 2.08
_diffrn_standards_decay_% 0.3
_diffrn_standards_number 2
_exptl_absorpt_coefficient_mu 0.093
_exptl_absorpt_correction_T_max 0.9926
_exptl_absorpt_correction_T_min 0.9612
_exptl_absorpt_correction_type psi-scan
_exptl_crystal_density_diffrn 1.376
_exptl_crystal_density_method 'not measured'
_exptl_crystal_F_000 616
_exptl_crystal_size_max 0.43
_exptl_crystal_size_mid 0.17
_exptl_crystal_size_min 0.08
_refine_diff_density_max 0.326
_refine_diff_density_min -0.226
_refine_diff_density_rms 0.074
_refine_ls_extinction_method none
_refine_ls_goodness_of_fit_ref 1.006
_refine_ls_hydrogen_treatment mixed
_refine_ls_matrix_type full
_refine_ls_number_parameters 205
_refine_ls_number_reflns 3090
_refine_ls_number_restraints 3
_refine_ls_restrained_S_all 1.014
_refine_ls_R_factor_all 0.1418
_refine_ls_R_factor_gt 0.0455
_refine_ls_shift/su_max 0.000
_refine_ls_shift/su_mean 0.000
_refine_ls_structure_factor_coef Fsqd
_refine_ls_weighting_details 'calc w=1/[\s^2^(Fo^2^)+(0.0905P)^2^+0.0000P] where P=(Fo^2^+2Fc^2^)/3'
_refine_ls_weighting_scheme calc
_refine_ls_wR_factor_gt 0.1222
_refine_ls_wR_factor_ref 0.1586
_reflns_number_gt 1459
_reflns_number_total 3090
_reflns_threshold_expression >2sigma(I)
_cod_data_source_file jo8003698-File006.cif
_cod_data_source_block u
_cod_original_sg_symbol_H-M 'P 21/n'
_cod_database_code 4023474

loop_
_symmetry_equiv_pos_as_xyz
'x, y, z'
'-x+1/2, y+1/2, -z+1/2'
'-x, -y, -z'
'x-1/2, -y-1/2, z-1/2'

loop_
_atom_site_label
_atom_site_type_symbol
_atom_site_fract_x
_atom_site_fract_y
_atom_site_fract_z
_atom_site_U_iso_or_equiv
_atom_site_adp_type
_atom_site_occupancy
_atom_site_symmetry_multiplicity
_atom_site_calc_flag
_atom_site_refinement_flags
_atom_site_disorder_assembly
_atom_site_disorder_group
O1 O -0.1209(3) 0.15535(13) 0.45801(12) 0.0601(5) Uani 1 1 d . . .
N1 N 0.2388(3) 0.48300(13) 0.60933(12) 0.0363(5) Uani 1 1 d . . .
N2 N 0.1545(3) 0.18599(13) 0.68377(12) 0.0386(5) Uani 1 1 d . . .
N3 N 0.2004(4) 0.2013(2) 0.34929(17) 0.0737(8) Uani 1 1 d . . .
C1 C 0.2504(3) 0.50776(16) 0.52036(14) 0.0340(5) Uani 1 1 d . . .
C2 C 0.2910(4) 0.60781(17) 0.50068(17) 0.0441(6) Uani 1 1 d . . .
H2A H 0.3036 0.6561 0.5469 0.053 Uiso 1 1 calc R . .
C3 C 0.3119(3) 0.63422(19) 0.41475(17) 0.0488(7) Uani 1 1 d . . .
H3A H 0.3401 0.7004 0.4027 0.059 Uiso 1 1 calc R . .
C4 C 0.2914(4) 0.56320(19) 0.34436(17) 0.0487(7) Uani 1 1 d . . .
H4A H 0.3058 0.5824 0.2857 0.058 Uiso 1 1 calc R . .
C5 C 0.2506(3) 0.46571(18) 0.36058(15) 0.0413(6) Uani 1 1 d . . .
H5A H 0.2377 0.4188 0.3131 0.050 Uiso 1 1 calc R . .
C6 C 0.2280(3) 0.43595(16) 0.44922(14) 0.0330(5) Uani 1 1 d . . .
C7 C 0.1871(3) 0.33543(15) 0.47227(14) 0.0327(5) Uani 1 1 d . . .
C8 C 0.1658(3) 0.31141(15) 0.56096(14) 0.0310(5) Uani 1 1 d . . .
C9 C 0.1055(3) 0.21525(16) 0.58539(13) 0.0369(5) Uani 1 1 d . . .
C10 C -0.0317(4) 0.15085(17) 0.53917(17) 0.0456(6) Uani 1 1 d . . .
C11 C -0.0635(4) 0.0757(2) 0.60890(19) 0.0557(7) Uani 1 1 d . . .
H11A H -0.1444 0.0214 0.5967 0.067 Uiso 1 1 calc R . .
C12 C 0.0384(4) 0.09659(18) 0.68967(18) 0.0507(7) Uani 1 1 d . . .
H12A H 0.0378 0.0602 0.7433 0.061 Uiso 1 1 calc R . .
C13 C 0.1032(4) 0.27010(17) 0.74325(15) 0.0447(6) Uani 1 1 d . . .
H13A H -0.0302 0.2806 0.7286 0.054 Uiso 1 1 calc R . .
H13B H 0.1370 0.2510 0.8077 0.054 Uiso 1 1 calc R . .
C14 C 0.2010(4) 0.36662(17) 0.72799(14) 0.0433(6) Uani 1 1 d . . .
H14A H 0.1417 0.4217 0.7540 0.052 Uiso 1 1 calc R . .
H14B H 0.3287 0.3628 0.7613 0.052 Uiso 1 1 calc R . .
C15 C 0.2015(3) 0.38991(16) 0.62875(13) 0.0330(5) Uani 1 1 d . . .
C16 C 0.1880(4) 0.25815(18) 0.40479(15) 0.0440(6) Uani 1 1 d . . .
C17 C 0.3539(4) 0.15738(19) 0.71286(18) 0.0511(7) Uani 1 1 d . . .
H17A H 0.3823 0.1041 0.6742 0.077 Uiso 1 1 calc R . .
H17B H 0.3769 0.1352 0.7759 0.077 Uiso 1 1 calc R . .
H17C H 0.4308 0.2145 0.7073 0.077 Uiso 1 1 calc R . .
O1W O -0.4443(4) 0.0397(2) 0.41692(18) 0.1016(9) Uani 1 1 d D . .
H1W H -0.336(6) 0.087(3) 0.436(3) 0.150 Uiso 1 1 d D . .
H2W H -0.496(7) 0.043(3) 0.486(3) 0.150 Uiso 1 1 d D . .

loop_
_atom_site_aniso_label
_atom_site_aniso_U_11
_atom_site_aniso_U_22
_atom_site_aniso_U_33
_atom_site_aniso_U_23
_atom_site_aniso_U_13
_atom_site_aniso_U_12
O1 0.0834(14) 0.0507(11) 0.0402(10) -0.0022(8) -0.0022(9) -0.0145(10)
N1 0.0451(12) 0.0322(10) 0.0309(10) -0.0007(8) 0.0055(8) 0.0007(9)
N2 0.0518(12) 0.0326(10) 0.0305(10) 0.0083(8) 0.0059(8) 0.0034(9)
N3 0.107(2) 0.0644(16) 0.0551(14) -0.0239(13) 0.0285(14) 0.0041(15)
C1 0.0357(13) 0.0331(11) 0.0324(12) 0.0039(9) 0.0048(9) 0.0037(10)
C2 0.0497(15) 0.0336(12) 0.0472(14) 0.0049(10) 0.0055(11) -0.0010(11)
C3 0.0504(16) 0.0410(14) 0.0559(17) 0.0195(12) 0.0124(12) 0.0034(12)
C4 0.0492(16) 0.0565(16) 0.0425(13) 0.0202(12) 0.0143(11) 0.0062(13)
C5 0.0449(15) 0.0474(14) 0.0331(12) 0.0077(10) 0.0112(11) 0.0050(12)
C6 0.0322(12) 0.0376(12) 0.0291(11) 0.0058(9) 0.0060(9) 0.0060(10)
C7 0.0384(13) 0.0332(11) 0.0263(10) -0.0012(9) 0.0062(9) 0.0029(10)
C8 0.0369(12) 0.0307(11) 0.0251(10) -0.0004(8) 0.0052(9) 0.0032(10)
C9 0.0528(15) 0.0313(11) 0.0264(11) 0.0029(9) 0.0075(10) 0.0037(10)
C10 0.0617(17) 0.0332(12) 0.0403(13) -0.0010(10) 0.0060(12) -0.0009(12)
C11 0.0712(19) 0.0371(14) 0.0555(17) 0.0071(12) 0.0049(14) -0.0115(13)
C12 0.0656(18) 0.0367(13) 0.0514(15) 0.0142(11) 0.0154(13) -0.0005(12)
C13 0.0641(17) 0.0449(14) 0.0266(11) 0.0056(10) 0.0129(10) 0.0061(12)
C14 0.0640(17) 0.0386(13) 0.0271(11) 0.0006(10) 0.0086(11) 0.0018(12)
C15 0.0407(14) 0.0317(11) 0.0261(11) -0.0005(9) 0.0054(10) 0.0024(10)
C16 0.0624(17) 0.0394(13) 0.0322(12) -0.0008(10) 0.0140(11) 0.0049(12)
C17 0.0536(16) 0.0508(15) 0.0473(14) 0.0126(12) 0.0061(12) 0.0092(13)
O1W 0.116(2) 0.112(2) 0.0750(16) -0.0041(15) 0.0150(15) -0.0364(17)

loop_
_atom_type_symbol
_atom_type_description
_atom_type_scat_dispersion_real
_atom_type_scat_dispersion_imag
_atom_type_scat_source
C C 0.0033 0.0016 'International Tables Vol C Tables 4.2.6.8 and 6.1.1.4'
H H 0.0000 0.0000 'International Tables Vol C Tables 4.2.6.8 and 6.1.1.4'
N N 0.0061 0.0033 'International Tables Vol C Tables 4.2.6.8 and 6.1.1.4'
O O 0.0106 0.0060 'International Tables Vol C Tables 4.2.6.8 and 6.1.1.4'

loop_
_geom_angle_atom_site_label_1
_geom_angle_atom_site_label_2
_geom_angle_atom_site_label_3
_geom_angle
_geom_angle_site_symmetry_1
_geom_angle_site_symmetry_3
_geom_angle_publ_flag
C15 N1 C1 119.37(18) . . ?
C12 N2 C9 103.85(18) . . ?
C12 N2 C17 108.78(18) . . ?
C9 N2 C17 112.61(19) . . ?
C12 N2 C13 110.41(18) . . ?
C9 N2 C13 109.63(16) . . ?
C17 N2 C13 111.30(19) . . ?
N1 C1 C6 122.2(2) . . ?
N1 C1 C2 118.7(2) . . ?
C6 C1 C2 119.1(2) . . ?
C3 C2 C1 120.4(2) . . ?
C2 C3 C4 120.6(2) . . ?
C5 C4 C3 120.6(2) . . ?
C4 C5 C6 120.1(2) . . ?
C1 C6 C5 119.1(2) . . ?
C1 C6 C7 117.22(18) . . ?
C5 C6 C7 123.7(2) . . ?
C8 C7 C6 120.65(18) . . ?
C8 C7 C16 120.60(19) . . ?
C6 C7 C16 118.43(19) . . ?
C7 C8 C9 123.04(18) . . ?
C7 C8 C15 116.92(19) . . ?
C9 C8 C15 120.01(18) . . ?
C10 C9 C8 131.2(2) . . ?
C10 C9 N2 109.36(19) . . ?
C8 C9 N2 117.30(18) . . ?
O1 C10 C9 129.2(2) . . ?
O1 C10 C11 125.0(2) . . ?
C9 C10 C11 105.7(2) . . ?
C12 C11 C10 110.5(2) . . ?
C11 C12 N2 110.5(2) . . ?
C14 C13 N2 111.19(18) . . ?
C15 C14 C13 114.52(18) . . ?
N1 C15 C8 123.46(19) . . ?
N1 C15 C14 116.73(18) . . ?
C8 C15 C14 119.80(19) . . ?
N3 C16 C7 174.3(3) . . ?

loop_
_geom_bond_atom_site_label_1
_geom_bond_atom_site_label_2
_geom_bond_distance
_geom_bond_site_symmetry_2
_geom_bond_publ_flag
O1 C10 1.250(3) . ?
N1 C15 1.313(3) . ?
N1 C1 1.375(3) . ?
N2 C12 1.476(3) . ?
N2 C9 1.480(3) . ?
N2 C17 1.491(3) . ?
N2 C13 1.516(3) . ?
N3 C16 1.133(3) . ?
C1 C6 1.407(3) . ?
C1 C2 1.407(3) . ?
C2 C3 1.356(3) . ?
C3 C4 1.392(4) . ?
C4 C5 1.364(3) . ?
C5 C6 1.410(3) . ?
C6 C7 1.427(3) . ?
C7 C8 1.388(3) . ?
C7 C16 1.434(3) . ?
C8 C9 1.424(3) . ?
C8 C15 1.436(3) . ?
C9 C10 1.394(3) . ?
C10 C11 1.488(4) . ?
C11 C12 1.308(4) . ?
C13 C14 1.510(3) . ?
C14 C15 1.501(3) . ?
